data_4068469
loop_
_publ_author_name
'Roering, Andrew J.'
'Maddox, Annalese F.'
'Elrod, L. Taylor'
'Chan, Stephanie M.'
'Ghebreab, Michael B.'
'Donovan, Kyle L.'
'Davidson, Jillian J.'
'Hughes, Russell P.'
'Shalumova, Tamila'
'MacMillan, Samantha N.'
'Tanski, Joseph M.'
'Waterman, Rory'

_publ_section_title
;
 General Preparation of (N3N)ZrX (N3N = N(CH2CH2NSiMe3)33&#x2212;)
 Complexes from a Hydride Surrogate
;
_journal_issue 2
_journal_name_full Organometallics
_journal_page_first 573
_journal_paper_doi 10.1021/om8008684
_journal_volume 28
_journal_year 2009
_chemical_formula_sum 'C19 H49 N5 Si3 Zr'
_chemical_formula_weight 523.12
_chemical_name_systematic
; 
 ? 
;
_space_group_IT_number 159
_symmetry_cell_setting trigonal
_symmetry_space_group_name_Hall 'P 3 -2c'
_symmetry_space_group_name_H-M 'P 3 1 c'
_atom_sites_solution_hydrogens geom
_atom_sites_solution_primary direct
_atom_sites_solution_secondary difmap
_audit_creation_method SHELXL-97
_cell_angle_alpha 90.00
_cell_angle_beta 90.00
_cell_angle_gamma 120.00
_cell_formula_units_Z 2
_cell_length_a 11.9522(6)
_cell_length_b 11.9522(6)
_cell_length_c 11.6463(5)
_cell_measurement_temperature 125(2)
_cell_volume 1440.84(12)
_computing_structure_refinement 'SHELXL-97 (Sheldrick, 1997)'
_computing_structure_solution 'SHELXS-97 (Sheldrick, 1990)'
_diffrn_ambient_temperature 125(2)
_diffrn_measured_fraction_theta_full 1.000
_diffrn_measured_fraction_theta_max 1.000
_diffrn_radiation_monochromator graphite
_diffrn_radiation_source 'fine-focus sealed tube'
_diffrn_radiation_type MoK\a
_diffrn_radiation_wavelength 0.71073
_diffrn_reflns_av_R_equivalents 0.0207
_diffrn_reflns_av_sigmaI/netI 0.0127
_diffrn_reflns_limit_h_max 15
_diffrn_reflns_limit_h_min -15
_diffrn_reflns_limit_k_max 15
_diffrn_reflns_limit_k_min -15
_diffrn_reflns_limit_l_max 15
_diffrn_reflns_limit_l_min -15
_diffrn_reflns_number 18203
_diffrn_reflns_theta_full 28.28
_diffrn_reflns_theta_max 28.28
_diffrn_reflns_theta_min 1.97
_exptl_absorpt_coefficient_mu 0.520
_exptl_absorpt_correction_T_max 0.9261
_exptl_absorpt_correction_T_min 0.8596
_exptl_absorpt_correction_type empirical
_exptl_crystal_density_diffrn 1.206
_exptl_crystal_density_method 'not measured'
_exptl_crystal_F_000 560
_exptl_crystal_size_max 0.30
_exptl_crystal_size_mid 0.30
_exptl_crystal_size_min 0.15
_refine_diff_density_max 0.197
_refine_diff_density_min -0.188
_refine_diff_density_rms 0.032
_refine_ls_abs_structure_details 'Flack H D (1983), Acta Cryst. A39, 876-881'
_refine_ls_abs_structure_Flack 0.00(2)
_refine_ls_extinction_method none
_refine_ls_goodness_of_fit_ref 1.069
_refine_ls_hydrogen_treatment mixed
_refine_ls_matrix_type full
_refine_ls_number_parameters 113
_refine_ls_number_reflns 2393
_refine_ls_number_restraints 36
_refine_ls_restrained_S_all 1.063
_refine_ls_R_factor_all 0.0150
_refine_ls_R_factor_gt 0.0144
_refine_ls_shift/su_max 0.016
_refine_ls_shift/su_mean 0.000
_refine_ls_structure_factor_coef Fsqd
_refine_ls_weighting_details 'calc w=1/[\s^2^(Fo^2^)+(0.0205P)^2^+0.2106P] where P=(Fo^2^+2Fc^2^)/3'
_refine_ls_weighting_scheme calc
_refine_ls_wR_factor_gt 0.0381
_refine_ls_wR_factor_ref 0.0386
_reflns_number_gt 2339
_reflns_number_total 2393
_reflns_threshold_expression >2sigma(I)
_cod_data_source_file om8008684_si_002.cif
_cod_data_source_block (N3N)ZrNHtBu
_cod_original_cell_volume 1440.83(12)
_cod_original_sg_symbol_H-M P31c
_cod_database_code 4068469

loop_
_symmetry_equiv_pos_as_xyz
'x, y, z'
'-y, x-y, z'
'-x+y, -x, z'
'y, x, z+1/2'
'x-y, -y, z+1/2'
'-x, -x+y, z+1/2'

loop_
_atom_site_label
_atom_site_type_symbol
_atom_site_fract_x
_atom_site_fract_y
_atom_site_fract_z
_atom_site_U_iso_or_equiv
_atom_site_adp_type
_atom_site_occupancy
_atom_site_symmetry_multiplicity
_atom_site_calc_flag
_atom_site_refinement_flags
_atom_site_disorder_assembly
_atom_site_disorder_group
Zr Zr 0.3333 0.6667 0.3554 0.01707(5) Uani 1 3 d S . .
N1 N 0.52214(10) 0.72690(10) 0.30302(10) 0.0240(2) Uani 1 1 d . A .
N2 N 0.3333 0.6667 0.13630(17) 0.0276(4) Uani 1 3 d S . .
Si Si 0.66407(3) 0.85452(3) 0.35367(4) 0.02617(10) Uani 1 1 d . . .
C1 C 0.52746(14) 0.66507(13) 0.19510(13) 0.0323(3) Uani 1 1 d . . .
H1A H 0.4803 0.5700 0.2042 0.039 Uiso 1 1 calc R A .
H1B H 0.6184 0.6934 0.1753 0.039 Uiso 1 1 calc R . .
C2 C 0.46625(16) 0.70341(16) 0.10071(13) 0.0376(3) Uani 1 1 d . A .
H2A H 0.5174 0.7978 0.0874 0.045 Uiso 1 1 calc R . .
H2B H 0.4640 0.6588 0.0284 0.045 Uiso 1 1 calc R . .
C3 C 0.62731(17) 0.96755(15) 0.43379(14) 0.0425(4) Uani 1 1 d . A .
H3A H 0.5810 0.9963 0.3834 0.064 Uiso 1 1 calc R . .
H3B H 0.7082 1.0425 0.4595 0.064 Uiso 1 1 calc R . .
H3C H 0.5735 0.9231 0.5006 0.064 Uiso 1 1 calc R . .
C4 C 0.77561(16) 0.94900(16) 0.23325(15) 0.0413(4) Uani 1 1 d . A .
H4A H 0.7340 0.9843 0.1843 0.062 Uiso 1 1 calc R . .
H4B H 0.7953 0.8921 0.1876 0.062 Uiso 1 1 calc R . .
H4C H 0.8558 1.0199 0.2649 0.062 Uiso 1 1 calc R . .
C5 C 0.75230(18) 0.8001(2) 0.44934(17) 0.0549(5) Uani 1 1 d . A .
H5A H 0.6981 0.7545 0.5157 0.082 Uiso 1 1 calc R . .
H5B H 0.8325 0.8752 0.4758 0.082 Uiso 1 1 calc R . .
H5C H 0.7728 0.7417 0.4069 0.082 Uiso 1 1 calc R . .
C6 C 0.3333 0.6667 0.65176(19) 0.0281(5) Uani 1 3 d SU . .
N3 N 0.2932(3) 0.6354(4) 0.5293(2) 0.0276(4) Uani 0.33 1 d PDU A -1
H3 H 0.212(2) 0.586(4) 0.544(4) 0.033 Uiso 0.33 1 d PD B -1
C7A C 0.294(2) 0.774(2) 0.6827(17) 0.087(6) Uani 0.33 1 d PDU A -2
H7AA H 0.3712 0.8598 0.6788 0.130 Uiso 0.33 1 calc PR A -2
H7AB H 0.2582 0.7582 0.7604 0.130 Uiso 0.33 1 calc PR A -2
H7AC H 0.2297 0.7682 0.6277 0.130 Uiso 0.33 1 calc PR A -2
C7B C 0.2490(8) 0.5402(10) 0.7200(4) 0.0373(19) Uani 0.33 1 d PDU A -2
H7BA H 0.2715 0.4750 0.6972 0.056 Uiso 0.33 1 calc PR A -2
H7BB H 0.1575 0.5083 0.7033 0.056 Uiso 0.33 1 calc PR A -2
H7BC H 0.2646 0.5575 0.8024 0.056 Uiso 0.33 1 calc PR A -2
C7C C 0.4540(13) 0.6784(11) 0.6789(14) 0.055(4) Uani 0.33 1 d PDU A -2
H7CA H 0.5230 0.7674 0.6648 0.082 Uiso 0.33 1 calc PR A -2
H7CB H 0.4679 0.6192 0.6308 0.082 Uiso 0.33 1 calc PR A -2
H7CC H 0.4549 0.6568 0.7600 0.082 Uiso 0.33 1 calc PR A -2

loop_
_atom_site_aniso_label
_atom_site_aniso_U_11
_atom_site_aniso_U_22
_atom_site_aniso_U_33
_atom_site_aniso_U_23
_atom_site_aniso_U_13
_atom_site_aniso_U_12
Zr 0.01825(6) 0.01825(6) 0.01472(7) 0.000 0.000 0.00912(3)
N1 0.0201(5) 0.0232(5) 0.0280(5) -0.0020(4) 0.0006(4) 0.0102(4)
N2 0.0336(6) 0.0336(6) 0.0157(10) 0.000 0.000 0.0168(3)
Si 0.01945(14) 0.0290(2) 0.02373(16) 0.00459(18) -0.00288(15) 0.00740(12)
C1 0.0266(6) 0.0312(7) 0.0394(8) -0.0071(5) 0.0069(5) 0.0149(5)
C2 0.0428(8) 0.0462(8) 0.0235(6) -0.0014(6) 0.0117(6) 0.0221(7)
C3 0.0477(9) 0.0309(7) 0.0357(7) -0.0092(6) -0.0041(6) 0.0096(7)
C4 0.0332(8) 0.0368(8) 0.0322(7) 0.0059(6) 0.0021(6) 0.0011(6)
C5 0.0378(9) 0.0860(15) 0.0443(9) 0.0195(10) -0.0035(7) 0.0334(10)
C6 0.0335(7) 0.0335(7) 0.0172(10) 0.000 0.000 0.0167(4)
N3 0.0336(6) 0.0336(6) 0.0157(10) 0.000 0.000 0.0168(3)
C7A 0.112(12) 0.068(8) 0.120(18) -0.031(9) -0.045(11) 0.075(9)
C7B 0.055(4) 0.030(5) 0.012(2) -0.003(3) -0.010(2) 0.010(3)
C7C 0.045(5) 0.037(3) 0.079(10) -0.016(4) -0.050(6) 0.017(3)

loop_
_atom_type_symbol
_atom_type_description
_atom_type_scat_dispersion_real
_atom_type_scat_dispersion_imag
_atom_type_scat_source
C C 0.0033 0.0016 'International Tables Vol C Tables 4.2.6.8 and 6.1.1.4'
H H 0.0000 0.0000 'International Tables Vol C Tables 4.2.6.8 and 6.1.1.4'
N N 0.0061 0.0033 'International Tables Vol C Tables 4.2.6.8 and 6.1.1.4'
Si Si 0.0817 0.0704 'International Tables Vol C Tables 4.2.6.8 and 6.1.1.4'
Zr Zr -2.9673 0.5597 'International Tables Vol C Tables 4.2.6.8 and 6.1.1.4'

loop_
_geom_angle_atom_site_label_1
_geom_angle_atom_site_label_2
_geom_angle_atom_site_label_3
_geom_angle
_geom_angle_site_symmetry_1
_geom_angle_site_symmetry_3
N3 Zr N3 21.02(14) 3_565 .
N3 Zr N3 21.02(14) 3_565 2_665
N3 Zr N3 21.02(14) . 2_665
N3 Zr N1 96.41(10) 3_565 2_665
N3 Zr N1 106.55(12) . 2_665
N3 Zr N1 117.42(10) 2_665 2_665
N3 Zr N1 117.42(10) 3_565 3_565
N3 Zr N1 96.41(10) . 3_565
N3 Zr N1 106.55(13) 2_665 3_565
N1 Zr N1 111.83(3) 2_665 3_565
N3 Zr N1 106.55(13) 3_565 .
N3 Zr N1 117.42(10) . .
N3 Zr N1 96.41(10) 2_665 .
N1 Zr N1 111.83(3) 2_665 .
N1 Zr N1 111.83(3) 3_565 .
N3 Zr N2 167.84(8) 3_565 .
N3 Zr N2 167.84(8) . .
N3 Zr N2 167.84(8) 2_665 .
N1 Zr N2 73.01(3) 2_665 .
N1 Zr N2 73.01(3) 3_565 .
N1 Zr N2 73.01(3) . .
C1 N1 Si 117.74(9) . .
C1 N1 Zr 112.71(8) . .
Si N1 Zr 128.44(6) . .
C2 N2 C2 112.48(8) 2_665 3_565
C2 N2 C2 112.48(8) 2_665 .
C2 N2 C2 112.48(8) 3_565 .
C2 N2 Zr 106.26(9) 2_665 .
C2 N2 Zr 106.26(9) 3_565 .
C2 N2 Zr 106.26(9) . .
N1 Si C5 112.01(9) . .
N1 Si C3 109.17(7) . .
C5 Si C3 109.48(10) . .
N1 Si C4 111.49(7) . .
C5 Si C4 107.57(8) . .
C3 Si C4 106.98(8) . .
N1 C1 C2 108.59(11) . .
N1 C1 H1A 110.0 . .
C2 C1 H1A 110.0 . .
N1 C1 H1B 110.0 . .
C2 C1 H1B 110.0 . .
H1A C1 H1B 108.4 . .
N2 C2 C1 108.45(13) . .
N2 C2 H2A 110.0 . .
C1 C2 H2A 110.0 . .
N2 C2 H2B 110.0 . .
C1 C2 H2B 110.0 . .
H2A C2 H2B 108.4 . .
Si C3 H3A 109.5 . .
Si C3 H3B 109.5 . .
H3A C3 H3B 109.5 . .
Si C3 H3C 109.5 . .
H3A C3 H3C 109.5 . .
H3B C3 H3C 109.5 . .
Si C4 H4A 109.5 . .
Si C4 H4B 109.5 . .
H4A C4 H4B 109.5 . .
Si C4 H4C 109.5 . .
H4A C4 H4C 109.5 . .
H4B C4 H4C 109.5 . .
Si C5 H5A 109.5 . .
Si C5 H5B 109.5 . .
H5A C5 H5B 109.5 . .
Si C5 H5C 109.5 . .
H5A C5 H5C 109.5 . .
H5B C5 H5C 109.5 . .
C7C C6 C7C 115.1(6) 2_665 3_565
C7C C6 C7C 115.1(6) 2_665 .
C7C C6 C7C 115.1(5) 3_565 .
C7C C6 N3 106.1(8) 2_665 .
C7C C6 N3 86.6(8) 3_565 .
C7C C6 N3 115.0(8) . .
C7C C6 N3 86.6(8) 2_665 3_565
C7C C6 N3 115.0(8) 3_565 3_565
C7C C6 N3 106.1(8) . 3_565
N3 C6 N3 29.35(19) . 3_565
C7C C6 N3 115.0(8) 2_665 2_665
C7C C6 N3 106.1(8) 3_565 2_665
C7C C6 N3 86.6(8) . 2_665
N3 C6 N3 29.35(19) . 2_665
N3 C6 N3 29.35(19) 3_565 2_665
C7C C6 C7B 22.0(6) 2_665 3_565
C7C C6 C7B 96.7(7) 3_565 3_565
C7C C6 C7B 117.9(6) . 3_565
N3 C6 C7B 119.0(3) . 3_565
N3 C6 C7B 105.9(2) 3_565 3_565
N3 C6 C7B 135.2(2) 2_665 3_565
C7C C6 C7B 117.9(6) 2_665 .
C7C C6 C7B 22.0(6) 3_565 .
C7C C6 C7B 96.7(7) . .
N3 C6 C7B 105.9(2) . .
N3 C6 C7B 135.2(2) 3_565 .
N3 C6 C7B 119.0(3) 2_665 .
C7B C6 C7B 96.1(3) 3_565 .
C7C C6 C7B 96.7(7) 2_665 2_665
C7C C6 C7B 117.9(6) 3_565 2_665
C7C C6 C7B 22.0(6) . 2_665
N3 C6 C7B 135.2(2) . 2_665
N3 C6 C7B 119.0(3) 3_565 2_665
N3 C6 C7B 105.9(2) 2_665 2_665
C7B C6 C7B 96.1(3) 3_565 2_665
C7B C6 C7B 96.1(3) . 2_665
C7C C6 C7A 9.6(12) 2_665 .
C7C C6 C7A 106.0(12) 3_565 .
C7C C6 C7A 124.0(11) . .
N3 C6 C7A 103.3(6) . .
N3 C6 C7A 87.7(8) 3_565 .
N3 C6 C7A 117.0(8) 2_665 .
C7B C6 C7A 18.2(8) 3_565 .
C7B C6 C7A 110.8(13) . .
C7B C6 C7A 104.5(9) 2_665 .
C7C C6 C7A 124.0(11) 2_665 2_665
C7C C6 C7A 9.6(12) 3_565 2_665
C7C C6 C7A 106.0(12) . 2_665
N3 C6 C7A 87.7(8) . 2_665
N3 C6 C7A 117.0(9) 3_565 2_665
N3 C6 C7A 103.3(6) 2_665 2_665
C7B C6 C7A 104.5(9) 3_565 2_665
C7B C6 C7A 18.2(8) . 2_665
C7B C6 C7A 110.8(13) 2_665 2_665
C7A C6 C7A 115.1(6) . 2_665
C7C C6 C7A 106.0(12) 2_665 3_565
C7C C6 C7A 124.0(11) 3_565 3_565
C7C C6 C7A 9.6(12) . 3_565
N3 C6 C7A 117.0(8) . 3_565
N3 C6 C7A 103.3(6) 3_565 3_565
N3 C6 C7A 87.7(8) 2_665 3_565
C7B C6 C7A 110.8(13) 3_565 3_565
C7B C6 C7A 104.5(9) . 3_565
C7B C6 C7A 18.2(8) 2_665 3_565
C7A C6 C7A 115.1(5) . 3_565
C7A C6 C7A 115.1(5) 2_665 3_565
C6 N3 Zr 150.83(18) . .
C6 N3 H3 96(3) . .
Zr N3 H3 113(3) . .
C6 C7A H7AA 109.5 . .
C6 C7A H7AB 109.5 . .
H7AA C7A H7AB 109.5 . .
C6 C7A H7AC 109.5 . .
H7AA C7A H7AC 109.5 . .
H7AB C7A H7AC 109.5 . .
C6 C7B H7BA 109.5 . .
C6 C7B H7BB 109.5 . .
H7BA C7B H7BB 109.5 . .
C6 C7B H7BC 109.5 . .
H7BA C7B H7BC 109.5 . .
H7BB C7B H7BC 109.5 . .
C6 C7C H7CA 109.5 . .
C6 C7C H7CB 109.5 . .
H7CA C7C H7CB 109.5 . .
C6 C7C H7CC 109.5 . .
H7CA C7C H7CC 109.5 . .
H7CB C7C H7CC 109.5 . .

loop_
_geom_bond_atom_site_label_1
_geom_bond_atom_site_label_2
_geom_bond_distance
_geom_bond_site_symmetry_2
Zr N3 2.071(3) 3_565
Zr N3 2.071(3) .
Zr N3 2.071(3) 2_665
Zr N1 2.0877(10) 2_665
Zr N1 2.0877(10) 3_565
Zr N1 2.0877(10) .
Zr N2 2.552(2) .
N1 C1 1.4754(17) .
N1 Si 1.7218(11) .
N2 C2 1.4802(16) 2_665
N2 C2 1.4802(16) 3_565
N2 C2 1.4802(16) .
Si C5 1.8612(17) .
Si C3 1.8660(16) .
Si C4 1.8745(16) .
C1 C2 1.513(2) .
C1 H1A 0.9900 .
C1 H1B 0.9900 .
C2 H2A 0.9900 .
C2 H2B 0.9900 .
C3 H3A 0.9800 .
C3 H3B 0.9800 .
C3 H3C 0.9800 .
C4 H4A 0.9800 .
C4 H4B 0.9800 .
C4 H4C 0.9800 .
C5 H5A 0.9800 .
C5 H5B 0.9800 .
C5 H5C 0.9800 .
C6 C7C 1.414(12) 2_665
C6 C7C 1.414(12) 3_565
C6 C7C 1.414(12) .
C6 N3 1.492(3) .
C6 N3 1.492(3) 3_565
C6 N3 1.492(3) 2_665
C6 C7B 1.552(9) 3_565
C6 C7B 1.552(9) .
C6 C7B 1.552(9) 2_665
C6 C7A 1.605(12) .
C6 C7A 1.605(12) 2_665
C6 C7A 1.605(12) 3_565
N3 H3 0.867(19) .
C7A H7AA 0.9800 .
C7A H7AB 0.9800 .
C7A H7AC 0.9800 .
C7B H7BA 0.9800 .
C7B H7BB 0.9800 .
C7B H7BC 0.9800 .
C7C H7CA 0.9800 .
C7C H7CB 0.9800 .
C7C H7CC 0.9800 .

loop_
_geom_torsion_atom_site_label_1
_geom_torsion_atom_site_label_2
_geom_torsion_atom_site_label_3
_geom_torsion_atom_site_label_4
_geom_torsion
_geom_torsion_site_symmetry_1
_geom_torsion_site_symmetry_4
N3 Zr N1 C1 159.60(12) 3_565 .
N3 Zr N1 C1 140.13(15) . .
N3 Zr N1 C1 140.77(14) 2_665 .
N1 Zr N1 C1 -96.26(8) 2_665 .
N1 Zr N1 C1 30.06(10) 3_565 .
N2 Zr N1 C1 -33.10(8) . .
N3 Zr N1 Si -32.89(12) 3_565 .
N3 Zr N1 Si -52.35(15) . .
N3 Zr N1 Si -51.71(13) 2_665 .
N1 Zr N1 Si 71.26(11) 2_665 .
N1 Zr N1 Si -162.43(6) 3_565 .
N2 Zr N1 Si 134.41(8) . .
N3 Zr N2 C2 -27.6(6) 3_565 2_665
N3 Zr N2 C2 92.4(6) . 2_665
N3 Zr N2 C2 -147.6(6) 2_665 2_665
N1 Zr N2 C2 2.67(7) 2_665 2_665
N1 Zr N2 C2 122.67(7) 3_565 2_665
N1 Zr N2 C2 -117.33(7) . 2_665
N3 Zr N2 C2 -147.6(6) 3_565 3_565
N3 Zr N2 C2 -27.6(6) . 3_565
N3 Zr N2 C2 92.4(6) 2_665 3_565
N1 Zr N2 C2 -117.33(7) 2_665 3_565
N1 Zr N2 C2 2.67(7) 3_565 3_565
N1 Zr N2 C2 122.67(7) . 3_565
N3 Zr N2 C2 92.4(6) 3_565 .
N3 Zr N2 C2 -147.6(6) . .
N3 Zr N2 C2 -27.6(6) 2_665 .
N1 Zr N2 C2 122.67(7) 2_665 .
N1 Zr N2 C2 -117.33(7) 3_565 .
N1 Zr N2 C2 2.67(7) . .
C1 N1 Si C5 -89.06(12) . .
Zr N1 Si C5 103.97(10) . .
C1 N1 Si C3 149.52(10) . .
Zr N1 Si C3 -17.46(10) . .
C1 N1 Si C4 31.55(12) . .
Zr N1 Si C4 -135.43(9) . .
Si N1 C1 C2 -106.88(12) . .
Zr N1 C1 C2 62.09(13) . .
C2 N2 C2 C1 142.34(15) 2_665 .
C2 N2 C2 C1 -89.41(19) 3_565 .
Zr N2 C2 C1 26.46(12) . .
N1 C1 C2 N2 -56.25(14) . .
C7C C6 N3 Zr 81.5(7) 2_665 .
C7C C6 N3 Zr -163.3(7) 3_565 .
C7C C6 N3 Zr -47.1(8) . .
N3 C6 N3 Zr 31.122(15) 3_565 .
N3 C6 N3 Zr -31.122(14) 2_665 .
C7B C6 N3 Zr 100.9(7) 3_565 .
C7B C6 N3 Zr -152.5(7) . .
C7B C6 N3 Zr -36.1(9) 2_665 .
C7A C6 N3 Zr 91.0(12) . .
C7A C6 N3 Zr -153.7(10) 2_665 .
C7A C6 N3 Zr -36.6(11) 3_565 .
N3 Zr N3 C6 -30.566(8) 3_565 .
N3 Zr N3 C6 30.566(6) 2_665 .
N1 Zr N3 C6 -93.9(6) 2_665 .
N1 Zr N3 C6 151.0(6) 3_565 .
N1 Zr N3 C6 32.3(6) . .
N2 Zr N3 C6 180.0 . .
